data_2212090
loop_
_publ_author_name
'He, Long'
'Ng, Seik Weng'

_publ_section_title (<i>S</i>)-3,3'-Dibromo-5,5',6,6',7,7',8,8'-octahydro-2,2'-dimethoxy-1,1'-binaphthalene
_journal_coeditor_code CI2257
_journal_issue 2
_journal_name_full 'Acta Crystallographica Section E'
_journal_page_first o455
_journal_page_last o456
_journal_paper_doi 10.1107/S160053680605536X
_journal_volume 63
_journal_year 2007
_chemical_formula_iupac 'C22 H24 Br2 O2'
_chemical_formula_moiety 'C22 H24 Br2 O2'
_chemical_formula_sum 'C22 H24 Br2 O2'
_chemical_formula_weight 480.23
_chemical_name_systematic
;
(S)-3,3'-Dibromo-5,5',6,6',7,7',8,8'-octahydro-2,2'-dimethoxy-1,1'-
binaphthalene
;
_space_group_IT_number 19
_symmetry_cell_setting orthorhombic
_symmetry_space_group_name_Hall 'P 2ac 2ab'
_symmetry_space_group_name_H-M 'P 21 21 21'
_atom_sites_solution_hydrogens geom
_atom_sites_solution_primary direct
_atom_sites_solution_secondary difmap
_audit_creation_method SHELXL97
_cell_angle_alpha 90.00
_cell_angle_beta 90.00
_cell_angle_gamma 90.00
_cell_formula_units_Z 4
_cell_length_a 10.0040(10)
_cell_length_b 12.0860(10)
_cell_length_c 17.434(2)
_cell_measurement_reflns_used 3469
_cell_measurement_temperature 295(2)
_cell_measurement_theta_max 23.2
_cell_measurement_theta_min 2.3
_cell_volume 2107.9(4)
_computing_cell_refinement 'SAINT (Bruker, 1999)'
_computing_data_collection 'SMART (Bruker, 1998)'
_computing_data_reduction SAINT
_computing_molecular_graphics 'X-SEED (Barbour, 2001)'
_computing_publication_material 'publCIF (Westrip, 2006)'
_computing_structure_refinement 'SHELXL97 (Sheldrick, 1997)'
_computing_structure_solution 'SHELXS97 (Sheldrick, 1997)'
_diffrn_ambient_temperature 293(2)
_diffrn_measured_fraction_theta_full 0.99
_diffrn_measured_fraction_theta_max 0.99
_diffrn_measurement_device_type 'Bruker SMART 1K area-detector'
_diffrn_measurement_method '\f and \w'
_diffrn_radiation_monochromator graphite
_diffrn_radiation_source 'fine-focus sealed tube'
_diffrn_radiation_type MoK\a
_diffrn_radiation_wavelength 0.71073
_diffrn_reflns_av_R_equivalents 0.051
_diffrn_reflns_av_sigmaI/netI 0.0696
_diffrn_reflns_limit_h_max 11
_diffrn_reflns_limit_h_min -12
_diffrn_reflns_limit_k_max 8
_diffrn_reflns_limit_k_min -15
_diffrn_reflns_limit_l_max 21
_diffrn_reflns_limit_l_min -20
_diffrn_reflns_number 11804
_diffrn_reflns_theta_full 26.5
_diffrn_reflns_theta_max 26.5
_diffrn_reflns_theta_min 2.1
_diffrn_standards_decay_% 0
_diffrn_standards_interval_count 0
_diffrn_standards_interval_time 0
_diffrn_standards_number 0
_exptl_absorpt_coefficient_mu 3.858
_exptl_absorpt_correction_T_max 0.655
_exptl_absorpt_correction_T_min 0.434
_exptl_absorpt_correction_type multi-scan
_exptl_absorpt_process_details '(SADABS; Sheldrick, 1996)'
_exptl_crystal_colour Colourless
_exptl_crystal_density_diffrn 1.513
_exptl_crystal_density_method 'not measured'
_exptl_crystal_description Block
_exptl_crystal_F_000 968
_exptl_crystal_size_max 0.26
_exptl_crystal_size_mid 0.20
_exptl_crystal_size_min 0.12
_refine_diff_density_max 0.61
_refine_diff_density_min -0.34
_refine_ls_abs_structure_details 'Flack (1983), with 1858 Friedel pairs'
_refine_ls_abs_structure_Flack -0.01(2)
_refine_ls_extinction_method none
_refine_ls_goodness_of_fit_ref 0.96
_refine_ls_hydrogen_treatment constr
_refine_ls_matrix_type full
_refine_ls_number_parameters 242
_refine_ls_number_reflns 4338
_refine_ls_number_restraints 23
_refine_ls_restrained_S_all 1.01
_refine_ls_R_factor_all 0.082
_refine_ls_R_factor_gt 0.045
_refine_ls_shift/su_max 0.001
_refine_ls_shift/su_mean 0.000
_refine_ls_structure_factor_coef Fsqd
_refine_ls_weighting_details 'calc w = 1/[\s^2^(Fo^2^)+(0.0603P)^2^] where P=(Fo^2^+2Fc^2^)/3'
_refine_ls_weighting_scheme calc
_refine_ls_wR_factor_gt 0.099
_refine_ls_wR_factor_ref 0.114
_reflns_number_gt 2993
_reflns_number_total 4338
_reflns_threshold_expression I>2\s(I)
_cod_data_source_file ci2257.cif
_cod_data_source_block I
_cod_depositor_comments
;
The following automatic conversions were performed:
'_symmetry_cell_setting' value 'Orthorhombic' changed to 'orthorhombic'
according to '/home/saulius/struct/CIF-dictionaries/cif_core.dic'
dictionary named 'cif_core.dic' version 2.4.1 from 2010-06-29.

Automatic conversion script
Id: cif_fix_enum 1527 2010-12-29 10:47:43Z saulius 

The following automatic conversions were performed:

'_symmetry_cell_setting' value 'Orthorhombic' changed to
'orthorhombic' according to
/home/saulius/struct/CIF-dictionaries/cif_core.dic dictionary named
'cif_core.dic' version 2.4.1 from 2010-06-29.

Automatic conversion script
Id: cif_fix_values 1715 2011-07-08 13:25:40Z adriana 
;
_cod_database_code 2212090
_cod_database_fobs_code 2212090

loop_
_symmetry_equiv_pos_as_xyz
'x, y, z'
'-x+1/2, -y, z+1/2'
'x+1/2, -y+1/2, -z'
'-x, y+1/2, -z+1/2'

loop_
_atom_site_type_symbol
_atom_site_label
_atom_site_fract_x
_atom_site_fract_y
_atom_site_fract_z
_atom_site_U_iso_or_equiv
_atom_site_adp_type
_atom_site_calc_flag
_atom_site_refinement_flags
_atom_site_occupancy
_atom_site_disorder_assembly
_atom_site_disorder_group
Br Br1 0.34571(6) 0.65682(5) 0.07420(4) 0.0577(2) Uani d . 1 C .
Br Br2 0.06806(7) 1.09239(6) 0.41225(4) 0.0686(2) Uani d . 1 D .
O O1 0.1877(3) 0.8488(3) 0.1464(2) 0.0465(9) Uani d . 1 . .
O O2 0.2556(4) 0.9404(3) 0.3193(2) 0.0534(10) Uani d . 1 . .
C C1 0.3709(5) 0.9718(4) 0.1720(3) 0.0383(12) Uani d . 1 . .
C C2 0.3228(5) 0.8721(4) 0.1430(3) 0.0362(13) Uani d . 1 C .
C C3 0.4119(5) 0.7933(5) 0.1134(3) 0.0423(3) Uani d . 1 . .
C C4 0.5514(6) 0.8152(5) 0.1130(3) 0.0470(14) Uani d . 1 C .
H H4 0.6103 0.7620 0.0945 0.056 Uiso calc R 1 . .
C C5 0.6016(4) 0.9174(5) 0.1405(3) 0.0443(14) Uani d D 1 . .
C C6 0.5141(5) 0.9958(4) 0.1713(3) 0.0393(13) Uani d D 1 A .
C C7 0.5659(4) 1.1024(4) 0.2041(4) 0.0556(15) Uani d D 1 . .
H H7C 0.5477 1.1621 0.1684 0.067 Uiso calc PR 0.370(10) A 1
H H7D 0.5189 1.1185 0.2515 0.067 Uiso calc PR 0.370(10) A 1
H H7A 0.5115 1.1626 0.1845 0.067 Uiso d PR 0.630(10) A 2
H H7B 0.5556 1.1011 0.2594 0.067 Uiso d PR 0.630(10) A 2
C C8' 0.7129(6) 1.0979(13) 0.2197(9) 0.070(4) Uani d PD 0.370(10) A 1
H H8'A 0.7296 1.0508 0.2637 0.084 Uiso calc PR 0.370(10) A 1
H H8'B 0.7454 1.1715 0.2317 0.084 Uiso calc PR 0.370(10) A 1
C C9' 0.7864(11) 1.0536(8) 0.1513(11) 0.091(5) Uani d PD 0.370(10) A 1
H H9'A 0.7632 1.0966 0.1062 0.109 Uiso calc PR 0.370(10) A 1
H H9'B 0.8819 1.0602 0.1595 0.109 Uiso calc PR 0.370(10) A 1
C C8 0.7090(6) 1.1265(6) 0.1863(7) 0.070(4) Uani d PD 0.63 A 2
H H8A 0.7146 1.1587 0.1354 0.084 Uiso calc PR 0.630(10) A 2
H H8B 0.7421 1.1808 0.2226 0.084 Uiso calc PR 0.630(10) A 2
C C9 0.7963(7) 1.0265(7) 0.1894(7) 0.091(5) Uani d PD 0.63 A 2
H H9A 0.8864 1.0475 0.1749 0.109 Uiso calc PR 0.630(10) A 2
H H9B 0.7993 0.9997 0.2418 0.109 Uiso calc PR 0.630(10) A 2
C C10 0.7507(4) 0.9348(5) 0.1385(4) 0.0632(18) Uani d D 1 A .
H H10C 0.7925 0.8898 0.1778 0.076 Uiso calc PR 0.370(10) A 1
H H10D 0.7851 0.9112 0.0891 0.076 Uiso calc PR 0.370(10) A 1
H H10A 0.7952 0.8667 0.1532 0.076 Uiso d PR 0.630(10) A 2
H H10B 0.7774 0.9524 0.0864 0.076 Uiso d PR 0.630(10) A 2
C C11 0.2716(5) 1.0543(4) 0.2041(3) 0.0419(13) Uani d . 1 C .
C C12 0.2218(5) 1.0358(4) 0.2787(3) 0.0410(13) Uani d . 1 C .
C C13 0.1273(5) 1.1101(5) 0.3086(3) 0.0458(15) Uani d . 1 . .
C C14 0.0823(6) 1.1974(5) 0.2647(4) 0.0492(15) Uani d . 1 D .
H H14 0.0194 1.2455 0.2853 0.059 Uiso calc R 1 . .
C C15 0.1283(5) 1.2156(5) 0.1901(3) 0.0489(15) Uani d D 1 . .
C C16 0.2290(5) 1.1461(5) 0.1594(3) 0.0463(13) Uani d D 1 C .
C C17 0.2845(6) 1.1636(5) 0.0799(3) 0.0622(16) Uani d D 1 . .
H H17A 0.3812 1.1593 0.0824 0.075 Uiso calc R 1 D .
H H17B 0.2539 1.1038 0.0473 0.075 Uiso calc R 1 . .
C C18 0.2471(10) 1.2696(8) 0.0441(5) 0.168(6) Uani d D 1 D .
H H18A 0.3141 1.3241 0.0578 0.201 Uiso calc R 1 . .
H H18B 0.2508 1.2603 -0.0111 0.201 Uiso calc R 1 . .
C C19 0.1159(10) 1.3149(9) 0.0636(4) 0.157(5) Uani d D 1 . .
H H19A 0.0491 1.2750 0.0342 0.188 Uiso calc R 1 D .
H H19B 0.1134 1.3914 0.0468 0.188 Uiso calc R 1 . .
C C20 0.0759(7) 1.3116(6) 0.1452(3) 0.069(2) Uani d D 1 D .
H H20A -0.0209 1.3106 0.1478 0.083 Uiso calc R 1 B 1
H H20B 0.1060 1.3793 0.1696 0.083 Uiso calc R 1 B 1
C C21 0.1145(5) 0.8788(5) 0.0780(4) 0.0606(17) Uani d . 1 C 1
H H21A 0.0220 0.8601 0.0843 0.091 Uiso calc R 1 C 1
H H21B 0.1504 0.8394 0.0348 0.091 Uiso calc R 1 C 1
H H21C 0.1228 0.9570 0.0693 0.091 Uiso calc R 1 C 1
C C22 0.3771(7) 0.9458(7) 0.3620(4) 0.077(2) Uani d . 1 D 1
H H22A 0.3925 0.8762 0.3870 0.116 Uiso calc R 1 D 1
H H22B 0.3707 1.0034 0.3997 0.116 Uiso calc R 1 D 1
H H22C 0.4500 0.9615 0.3278 0.116 Uiso calc R 1 D 1

loop_
_atom_site_aniso_label
_atom_site_aniso_U_11
_atom_site_aniso_U_22
_atom_site_aniso_U_33
_atom_site_aniso_U_12
_atom_site_aniso_U_13
_atom_site_aniso_U_23
Br1 0.0614(4) 0.0468(3) 0.0649(4) -0.0006(3) -0.0027(3) -0.0137(3)
Br2 0.0718(4) 0.0710(4) 0.0629(5) -0.0048(4) 0.0262(4) -0.0171(4)
O1 0.0295(19) 0.061(2) 0.049(2) -0.0021(19) 0.0018(16) -0.001(2)
O2 0.046(2) 0.053(2) 0.061(3) -0.003(2) 0.005(2) 0.001(2)
C1 0.034(3) 0.042(3) 0.038(3) 0.007(2) 0.004(2) -0.003(2)
C2 0.029(3) 0.043(3) 0.037(3) 0.002(2) 0.005(2) 0.002(2)
C3 0.048(3) 0.044(3) 0.035(3) 0.007(3) -0.001(2) -0.005(2)
C4 0.041(3) 0.049(4) 0.051(4) 0.011(3) 0.000(3) -0.011(3)
C5 0.032(3) 0.056(4) 0.045(3) 0.007(3) 0.000(2) -0.003(3)
C6 0.037(3) 0.043(3) 0.038(3) 0.000(2) 0.001(2) 0.001(2)
C7 0.049(3) 0.052(3) 0.066(4) -0.005(3) 0.007(3) -0.009(3)
C8' 0.062(5) 0.078(8) 0.069(9) -0.027(5) 0.020(5) -0.018(7)
C9' 0.031(4) 0.094(9) 0.147(15) 0.003(5) -0.027(6) -0.014(9)
C8 0.062(5) 0.078(8) 0.069(9) -0.027(5) 0.020(5) -0.018(7)
C9 0.031(4) 0.094(9) 0.147(15) 0.003(5) -0.027(6) -0.014(9)
C10 0.037(3) 0.074(5) 0.078(5) 0.003(3) 0.004(3) -0.010(4)
C11 0.040(3) 0.040(3) 0.046(3) 0.003(3) 0.001(3) -0.008(2)
C12 0.035(3) 0.037(3) 0.051(4) -0.004(2) -0.001(3) -0.005(2)
C13 0.040(3) 0.051(4) 0.047(3) -0.003(3) 0.005(3) -0.020(3)
C14 0.035(3) 0.049(4) 0.063(4) 0.006(3) 0.004(3) -0.023(3)
C15 0.041(3) 0.045(3) 0.061(4) 0.010(3) -0.007(3) -0.015(3)
C16 0.039(3) 0.047(3) 0.053(4) 0.002(3) -0.001(3) -0.007(3)
C17 0.064(4) 0.071(4) 0.051(4) 0.004(3) 0.005(3) 0.005(4)
C18 0.230(14) 0.159(10) 0.114(8) 0.114(11) 0.061(9) 0.076(8)
C19 0.162(10) 0.166(10) 0.142(10) 0.109(9) 0.016(8) 0.067(8)
C20 0.071(4) 0.068(5) 0.068(5) 0.028(4) -0.005(4) -0.003(3)
C21 0.045(3) 0.073(4) 0.064(4) -0.003(3) -0.009(3) 0.006(3)
C22 0.068(5) 0.092(6) 0.072(5) 0.003(4) -0.013(4) 0.018(4)

loop_
_atom_type_symbol
_atom_type_description
_atom_type_scat_dispersion_real
_atom_type_scat_dispersion_imag
_atom_type_scat_source
C C 0.0033 0.0016 'International Tables Vol C Tables 4.2.6.8 and 6.1.1.4'
H H 0.0000 0.0000 'International Tables Vol C Tables 4.2.6.8 and 6.1.1.4'
O O 0.0106 0.0060 'International Tables Vol C Tables 4.2.6.8 and 6.1.1.4'
Br Br -0.2901 2.4595 'International Tables Vol C Tables 4.2.6.8 and 6.1.1.4'

loop_
_geom_angle_atom_site_label_1
_geom_angle_atom_site_label_2
_geom_angle_atom_site_label_3
_geom_angle
C2 O1 C21 114.0(4)
C12 O2 C22 115.7(5)
C2 C1 C6 120.5(5)
C2 C1 C11 118.5(4)
C6 C1 C11 121.0(5)
O1 C2 C1 119.9(4)
O1 C2 C3 119.9(5)
C1 C2 C3 120.1(5)
C2 C3 C4 120.0(5)
C2 C3 Br1 120.0(4)
C4 C3 Br1 120.1(4)
C5 C4 C3 120.6(5)
C5 C4 H4 119.7
C3 C4 H4 119.7
C6 C5 C4 119.9(4)
C6 C5 C10 122.3(4)
C4 C5 C10 117.7(5)
C5 C6 C1 118.9(4)
C5 C6 C7 120.8(4)
C1 C6 C7 120.3(4)
C8 C7 C6 114.8(4)
C8' C7 C6 112.1(5)
C8' C7 H7C 109.2
C6 C7 H7C 109.2
C8' C7 H7D 109.2
C6 C7 H7D 109.2
H7C C7 H7D 107.9
C8 C7 H7A 108.6
C6 C7 H7A 108.3
C8 C7 H7B 108.1
C6 C7 H7B 109.1
H7A C7 H7B 107.7
C7 C8' C9' 110.4(7)
C7 C8' H8'A 109.6
C9' C8' H8'A 109.6
C7 C8' H8'B 109.6
C9' C8' H8'B 109.6
H8'A C8' H8'B 108.1
C10 C9' C8' 110.2(7)
C10 C9' H9'A 109.6
C8' C9' H9'A 109.6
C10 C9' H9'B 109.6
C8' C9' H9'B 109.6
H9'A C9' H9'B 108.1
C9 C8 C7 113.3(6)
C9 C8 H8A 108.9
C7 C8 H8A 108.9
C9 C8 H8B 108.9
C7 C8 H8B 108.9
H8A C8 H8B 107.7
C10 C9 C8 113.7(6)
C10 C9 H9A 108.8
C8 C9 H9A 108.8
C10 C9 H9B 108.8
C8 C9 H9B 108.8
H9A C9 H9B 107.7
C9 C10 C5 113.1(5)
C9' C10 C5 111.5(5)
C9' C10 H10C 109.3
C5 C10 H10C 109.3
C9 C10 H10D 129.7
C9' C10 H10D 109.3
C5 C10 H10D 109.3
H10C C10 H10D 108.0
C9 C10 H10A 109.5
C5 C10 H10A 109.2
C9 C10 H10B 108.1
C5 C10 H10B 109.0
H10A C10 H10B 107.9
C12 C11 C16 121.6(5)
C12 C11 C1 117.9(5)
C16 C11 C1 120.5(5)
O2 C12 C13 120.3(5)
O2 C12 C11 120.9(5)
C13 C12 C11 118.6(5)
C14 C13 C12 120.2(5)
C14 C13 Br2 120.6(4)
C12 C13 Br2 119.2(5)
C13 C14 C15 122.0(5)
C13 C14 H14 119.0
C15 C14 H14 119.0
C14 C15 C16 119.5(5)
C14 C15 C20 119.7(5)
C16 C15 C20 120.7(5)
C15 C16 C11 117.9(5)
C15 C16 C17 121.8(5)
C11 C16 C17 120.2(5)
C18 C17 C16 114.7(5)
C18 C17 H17A 108.6
C16 C17 H17A 108.6
C18 C17 H17B 108.6
C16 C17 H17B 108.6
H17A C17 H17B 107.6
C19 C18 C17 117.0(6)
C19 C18 H18A 108.0
C17 C18 H18A 108.0
C19 C18 H18B 108.0
C17 C18 H18B 108.0
H18A C18 H18B 107.3
C18 C19 C20 117.2(5)
C18 C19 H19A 108.0
C20 C19 H19A 108.0
C18 C19 H19B 108.0
C20 C19 H19B 108.0
H19A C19 H19B 107.2
C19 C20 C15 115.5(5)
C19 C20 H20A 108.4
C15 C20 H20A 108.4
C19 C20 H20B 108.4
C15 C20 H20B 108.4
H20A C20 H20B 107.5
O1 C21 H21A 109.5
O1 C21 H21B 109.5
H21A C21 H21B 109.5
O1 C21 H21C 109.5
H21A C21 H21C 109.5
H21B C21 H21C 109.5
O2 C22 H22A 109.5
O2 C22 H22B 109.5
H22A C22 H22B 109.5
O2 C22 H22C 109.5
H22A C22 H22C 109.5
H22B C22 H22C 109.5

loop_
_geom_bond_atom_site_label_1
_geom_bond_atom_site_label_2
_geom_bond_distance
Br1 C3 1.904(6)
Br2 C13 1.914(6)
O1 C2 1.382(6)
O1 C21 1.446(7)
O2 C12 1.394(6)
O2 C22 1.427(7)
C1 C2 1.393(7)
C1 C6 1.461(7)
C1 C11 1.515(7)
C2 C3 1.403(7)
C3 C4 1.420(8)
C4 C5 1.417(8)
C4 H4 0.93
C5 C6 1.397(7)
C5 C10 1.507(4)
C6 C7 1.503(4)
C7 C8 1.494(5)
C7 C8' 1.497(5)
C7 H7C 0.97
C7 H7D 0.97
C7 H7A 0.97
C7 H7B 0.97
C8' C9' 1.500(5)
C8' H8'A 0.97
C8' H8'B 0.97
C9' C10 1.496(5)
C9' H9'A 0.97
C9' H9'B 0.97
C8 C9 1.492(5)
C8 H8A 0.97
C8 H8B 0.97
C9 C10 1.491(5)
C9 H9A 0.97
C9 H9B 0.97
C10 H10C 0.97
C10 H10D 0.97
C10 H10A 0.97
C10 H10B 0.97
C11 C12 1.411(7)
C11 C16 1.421(7)
C12 C13 1.404(7)
C13 C14 1.379(8)
C14 C15 1.396(8)
C14 H14 0.93
C15 C16 1.417(7)
C15 C20 1.495(8)
C16 C17 1.507(8)
C17 C18 1.474(5)
C17 H17A 0.97
C17 H17B 0.97
C18 C19 1.462(5)
C18 H18A 0.97
C18 H18B 0.97
C19 C20 1.477(5)
C19 H19A 0.97
C19 H19B 0.97
C20 H20A 0.97
C20 H20B 0.97
C21 H21A 0.96
C21 H21B 0.96
C21 H21C 0.96
C22 H22A 0.96
C22 H22B 0.96
C22 H22C 0.96

loop_
_geom_torsion_atom_site_label_1
_geom_torsion_atom_site_label_2
_geom_torsion_atom_site_label_3
_geom_torsion_atom_site_label_4
_geom_torsion
C21 O1 C2 C1 93.9(6)
C21 O1 C2 C3 -89.0(6)
C6 C1 C2 O1 177.7(5)
C11 C1 C2 O1 -2.3(7)
C6 C1 C2 C3 0.6(8)
C11 C1 C2 C3 -179.4(5)
O1 C2 C3 C4 -177.2(5)
C1 C2 C3 C4 0.0(8)
O1 C2 C3 Br1 2.6(7)
C1 C2 C3 Br1 179.7(4)
C2 C3 C4 C5 -1.6(8)
Br1 C3 C4 C5 178.7(4)
C3 C4 C5 C6 2.6(8)
C3 C4 C5 C10 179.9(6)
C4 C5 C6 C1 -2.0(8)
C10 C5 C6 C1 -179.2(6)
C4 C5 C6 C7 177.2(5)
C10 C5 C6 C7 0.0(9)
C2 C1 C6 C5 0.5(8)
C11 C1 C6 C5 -179.6(5)
C2 C1 C6 C7 -178.7(5)
C11 C1 C6 C7 1.3(8)
C5 C6 C7 C8 12.2(9)
C1 C6 C7 C8 -168.6(7)
C5 C6 C7 C8' -16.3(11)
C1 C6 C7 C8' 162.8(9)
C8 C7 C8' C9' -52.6(9)
C6 C7 C8' C9' 48.8(13)
C7 C8' C9' C10 -66.8(14)
C6 C7 C8 C9 -39.4(11)
C7 C8 C9 C10 55.8(13)
C8 C9 C10 C5 -42.4(12)
C8' C9' C10 C5 48.4(13)
C6 C5 C10 C9 15.1(10)
C4 C5 C10 C9 -162.2(7)
C6 C5 C10 C9' -16.3(11)
C4 C5 C10 C9' 166.5(9)
C2 C1 C11 C12 79.0(6)
C6 C1 C11 C12 -101.0(6)
C2 C1 C11 C16 -99.9(6)
C6 C1 C11 C16 80.1(7)
C22 O2 C12 C13 -99.8(6)
C22 O2 C12 C11 86.3(6)
C16 C11 C12 O2 174.4(5)
C1 C11 C12 O2 -4.6(7)
C16 C11 C12 C13 0.4(8)
C1 C11 C12 C13 -178.5(5)
O2 C12 C13 C14 -172.3(5)
C11 C12 C13 C14 1.7(7)
O2 C12 C13 Br2 10.4(6)
C11 C12 C13 Br2 -175.6(4)
C12 C13 C14 C15 -0.3(8)
Br2 C13 C14 C15 177.0(4)
C13 C14 C15 C16 -3.2(8)
C13 C14 C15 C20 -180.0(6)
C14 C15 C16 C11 5.1(8)
C20 C15 C16 C11 -178.2(5)
C14 C15 C16 C17 -178.6(5)
C20 C15 C16 C17 -1.9(8)
C12 C11 C16 C15 -3.8(8)
C1 C11 C16 C15 175.1(5)
C12 C11 C16 C17 179.8(5)
C1 C11 C16 C17 -1.2(8)
C15 C16 C17 C18 12.0(10)
C11 C16 C17 C18 -171.8(8)
C16 C17 C18 C19 -32.5(13)
C17 C18 C19 C20 44.0(15)
C18 C19 C20 C15 -32.2(13)
C14 C15 C20 C19 -171.8(8)
C16 C15 C20 C19 11.5(10)
